data_7707859
loop_
_publ_author_name
'Mahoro, Gilbert Umuhire'
'Fresta, Elisa'
'Elie, Margaux'
'di Nasso, Davide'
'Zhang, Qi'
'Lohier, Jean-Fran\,cois'
'Renaud, Jean-Luc'
'Linares, Mathieu'
'Wannemacher, Reinhold'
'Cabanillas-Gonzalez, Juan'
'Costa, Rub\'en D'
'Gaillard, Sylvain'

_publ_section_title
;
 Towards rainbow photo/electro-luminescence in copper(i) complexes with
 the versatile bridged bis-pyridyl ancillary ligand.
;
_journal_issue 32
_journal_name_full 'Dalton transactions (Cambridge, England : 2003)'
_journal_page_first 11049
_journal_page_last 11060
_journal_paper_doi 10.1039/d1dt01689j
_journal_volume 50
_journal_year 2021
_chemical_formula_moiety 'C46 H37 Cu F6 N3 O P3'
_chemical_formula_sum 'C46 H37 Cu F6 N3 O P3'
_chemical_formula_weight 918.23
_chemical_name_systematic
;
Copper(I) [2-(2-diphenylphosphanylphenoxy)phenyl]
-diphenylphosphane, 2,2'-dipyridylamine] hexafluorophosphate
;
_space_group_crystal_system triclinic
_space_group_IT_number 2
_space_group_name_Hall '-P 1'
_space_group_name_H-M_alt 'P -1'
_atom_sites_solution_hydrogens mixed
_audit_creation_method SHELXL-2014/7
_audit_update_record
;
2021-05-21 deposited with the CCDC.	2021-07-14 downloaded from the CCDC.
;
_cell_angle_alpha 84.4350(10)
_cell_angle_beta 86.1690(10)
_cell_angle_gamma 68.5570(10)
_cell_formula_units_Z 2
_cell_length_a 12.5672(3)
_cell_length_b 13.8653(3)
_cell_length_c 15.6258(3)
_cell_measurement_reflns_used 9880
_cell_measurement_temperature 150(2)
_cell_measurement_theta_max 32.61
_cell_measurement_theta_min 2.40
_cell_volume 2520.91(10)
_computing_cell_refinement 'Bruker SAINT'
_computing_data_collection 'Bruker APEX2'
_computing_data_reduction 'Bruker SAINT'
_computing_molecular_graphics 'Bruker SHELXTL'
_computing_publication_material 'Bruker SHELXTL'
_computing_structure_refinement 'SHELXL-2014 (Sheldrick 2014)'
_computing_structure_solution 'SHELXS-97 (Sheldrick 2008)'
_diffrn_ambient_temperature 150(2)
_diffrn_measured_fraction_theta_full 0.995
_diffrn_measured_fraction_theta_max 0.990
_diffrn_measurement_device_type 'Bruker APEX-II CCD'
_diffrn_measurement_method '\f and \w scans'
_diffrn_radiation_type MoK\a
_diffrn_radiation_wavelength 0.71073
_diffrn_reflns_av_R_equivalents 0.0224
_diffrn_reflns_av_unetI/netI 0.0264
_diffrn_reflns_Laue_measured_fraction_full 0.995
_diffrn_reflns_Laue_measured_fraction_max 0.990
_diffrn_reflns_limit_h_max 16
_diffrn_reflns_limit_h_min -16
_diffrn_reflns_limit_k_max 17
_diffrn_reflns_limit_k_min -15
_diffrn_reflns_limit_l_max 20
_diffrn_reflns_limit_l_min -19
_diffrn_reflns_number 38990
_diffrn_reflns_point_group_measured_fraction_full 0.995
_diffrn_reflns_point_group_measured_fraction_max 0.990
_diffrn_reflns_theta_full 25.242
_diffrn_reflns_theta_max 27.100
_diffrn_reflns_theta_min 1.974
_exptl_absorpt_coefficient_mu 0.584
_exptl_absorpt_correction_type multi-scan
_exptl_absorpt_process_details 'Sadabs 2015/1'
_exptl_crystal_colour colourless
_exptl_crystal_density_diffrn 1.210
_exptl_crystal_description block
_exptl_crystal_F_000 940
_exptl_crystal_size_max 0.30
_exptl_crystal_size_mid 0.26
_exptl_crystal_size_min 0.22
_exptl_transmission_factor_max 0.7461
_exptl_transmission_factor_min 0.6400
_platon_squeeze_details
;
;
_refine_diff_density_max 0.919
_refine_diff_density_min -0.493
_refine_diff_density_rms 0.094
_refine_ls_extinction_method none
_refine_ls_goodness_of_fit_ref 1.120
_refine_ls_hydrogen_treatment mixed
_refine_ls_matrix_type full
_refine_ls_number_parameters 545
_refine_ls_number_reflns 10999
_refine_ls_number_restraints 0
_refine_ls_restrained_S_all 1.120
_refine_ls_R_factor_all 0.0561
_refine_ls_R_factor_gt 0.0488
_refine_ls_shift/su_max 0.001
_refine_ls_shift/su_mean 0.000
_refine_ls_structure_factor_coef Fsqd
_refine_ls_weighting_details 'w=1/[\s^2^(Fo^2^)+(0.0962P)^2^+1.2166P] where P=(Fo^2^+2Fc^2^)/3'
_refine_ls_weighting_scheme calc
_refine_ls_wR_factor_gt 0.1525
_refine_ls_wR_factor_ref 0.1583
_reflns_Friedel_coverage 0.000
_reflns_number_gt 9210
_reflns_number_total 10999
_reflns_threshold_expression 'I > 2\s(I)'
_cod_data_source_file d1dt01689j2.cif
_cod_data_source_block gaillard18_0m
_cod_depositor_comments 'Adding full bibliography for 7707855--7707861.cif.'
_cod_database_code 7707859
_shelx_shelxl_version_number 2014/7
_shelx_space_group_comment
;
The symmetry employed for this shelxl refinement is uniquely defined
by the following loop, which should always be used as a source of
symmetry information in preference to the above space-group names.
They are only intended as comments.
;

loop_
_space_group_symop_operation_xyz
'x, y, z'
'-x, -y, -z'

loop_
_atom_site_label
_atom_site_type_symbol
_atom_site_fract_x
_atom_site_fract_y
_atom_site_fract_z
_atom_site_U_iso_or_equiv
_atom_site_adp_type
_atom_site_occupancy
_atom_site_site_symmetry_order
_atom_site_calc_flag
_atom_site_refinement_flags_posn
_atom_site_refinement_flags_adp
_atom_site_refinement_flags_occupancy
_atom_site_disorder_assembly
_atom_site_disorder_group
Cu1 Cu 0.31493(2) 0.83275(2) 0.31585(2) 0.02354(10) Uani 1 1 d . . . . .
P1 P 0.21542(5) 0.73512(5) 0.27836(4) 0.02266(14) Uani 1 1 d . . . . .
P2 P 0.38639(5) 0.89899(5) 0.19699(4) 0.02417(14) Uani 1 1 d . . . . .
N3 N 0.23251(17) 0.92838(16) 0.41078(13) 0.0250(4) Uani 1 1 d . . . . .
N1 N 0.43957(17) 0.73727(17) 0.40020(14) 0.0300(5) Uani 1 1 d . . . . .
N2 N 0.3340(2) 0.8113(2) 0.52319(16) 0.0365(6) Uani 1 1 d . . . . .
C27 C 0.0855(3) 0.6486(2) 0.50729(19) 0.0411(7) Uani 1 1 d . . . . .
H27 H 0.1073 0.6364 0.5656 0.049 Uiso 1 1 calc R U . . .
C6 C 0.2533(2) 0.90471(19) 0.49425(16) 0.0273(5) Uani 1 1 d . . . . .
C10 C 0.1485(2) 1.0202(2) 0.38869(17) 0.0311(5) Uani 1 1 d . . . . .
H10 H 0.1336 1.0384 0.3293 0.037 Uiso 1 1 calc R U . . .
C9 C 0.0837(2) 1.0884(2) 0.44623(19) 0.0370(6) Uani 1 1 d . . . . .
H9 H 0.0247 1.1511 0.4273 0.044 Uiso 1 1 calc R U . . .
C8 C 0.1061(3) 1.0638(2) 0.53278(19) 0.0382(6) Uani 1 1 d . . . . .
H8 H 0.0628 1.1096 0.5744 0.046 Uiso 1 1 calc R U . . .
C7 C 0.1924(2) 0.9717(2) 0.55768(17) 0.0362(6) Uani 1 1 d . . . . .
H7 H 0.2105 0.9537 0.6166 0.043 Uiso 1 1 calc R U . . .
C1 C 0.4217(2) 0.7343(2) 0.48490(17) 0.0339(6) Uani 1 1 d . . . . .
C2 C 0.4906(3) 0.6526(3) 0.5407(2) 0.0584(10) Uani 1 1 d . . . . .
H2 H 0.4751 0.6512 0.6010 0.070 Uiso 1 1 calc R U . . .
C5 C 0.5307(2) 0.6605(2) 0.36812(19) 0.0408(7) Uani 1 1 d . . . . .
H5 H 0.5455 0.6629 0.3077 0.049 Uiso 1 1 calc R U . . .
C4 C 0.6029(3) 0.5793(3) 0.4184(2) 0.0665(12) Uani 1 1 d . . . . .
H4 H 0.6668 0.5274 0.3936 0.080 Uiso 1 1 calc R U . . .
C3 C 0.5803(4) 0.5753(3) 0.5055(3) 0.0763(14) Uani 1 1 d . . . . .
H3 H 0.6272 0.5186 0.5416 0.092 Uiso 1 1 calc R U . . .
O1 O 0.44064(14) 0.67960(14) 0.17752(11) 0.0298(4) Uani 1 1 d . . . . .
C23 C 0.1200(2) 0.70051(18) 0.35857(16) 0.0269(5) Uani 1 1 d . . . . .
C18 C 0.37496(19) 0.8433(2) 0.09824(15) 0.0269(5) Uani 1 1 d . . . . .
C17 C 0.39939(19) 0.7365(2) 0.10050(16) 0.0290(5) Uani 1 1 d . . . . .
C11 C 0.3074(2) 0.60605(19) 0.24540(16) 0.0276(5) Uani 1 1 d . . . . .
C19 C 0.3377(2) 0.9027(2) 0.02093(16) 0.0336(6) Uani 1 1 d . . . . .
H19 H 0.3223 0.9753 0.0171 0.040 Uiso 1 1 calc R U . . .
C20 C 0.3230(2) 0.8564(3) -0.05071(17) 0.0395(7) Uani 1 1 d . . . . .
H20 H 0.2973 0.8974 -0.1029 0.047 Uiso 1 1 calc R U . . .
C21 C 0.3462(2) 0.7499(3) -0.04521(17) 0.0391(7) Uani 1 1 d . . . . .
H21 H 0.3345 0.7185 -0.0934 0.047 Uiso 1 1 calc R U . . .
C13 C 0.4885(3) 0.4955(2) 0.1837(2) 0.0439(7) Uani 1 1 d . . . . .
H13 H 0.5595 0.4886 0.1548 0.053 Uiso 1 1 calc R U . . .
C28 C 0.1503(2) 0.68228(19) 0.44456(17) 0.0320(5) Uani 1 1 d . . . . .
H28 H 0.2165 0.6931 0.4604 0.038 Uiso 1 1 calc R U . . .
C22 C 0.3863(2) 0.6891(2) 0.03017(18) 0.0362(6) Uani 1 1 d . . . . .
H22 H 0.4044 0.6161 0.0334 0.043 Uiso 1 1 calc R U . . .
C15 C 0.3577(3) 0.4191(2) 0.2495(2) 0.0450(7) Uani 1 1 d . . . . .
H15 H 0.3381 0.3595 0.2645 0.054 Uiso 1 1 calc R U . . .
C12 C 0.4110(2) 0.5933(2) 0.20105(16) 0.0318(5) Uani 1 1 d . . . . .
C14 C 0.4622(3) 0.4088(2) 0.2085(2) 0.0495(8) Uani 1 1 d . . . . .
H14 H 0.5157 0.3418 0.1976 0.059 Uiso 1 1 calc R U . . .
C24 C 0.0218(2) 0.6848(2) 0.33694(19) 0.0362(6) Uani 1 1 d . . . . .
H24 H -0.0006 0.6970 0.2788 0.043 Uiso 1 1 calc R U . . .
C25 C -0.0431(3) 0.6515(3) 0.3994(2) 0.0472(7) Uani 1 1 d . . . . .
H25 H -0.1098 0.6413 0.3840 0.057 Uiso 1 1 calc R U . . .
C26 C -0.0108(3) 0.6329(2) 0.4846(2) 0.0472(8) Uani 1 1 d . . . . .
H26 H -0.0552 0.6094 0.5272 0.057 Uiso 1 1 calc R U . . .
C16 C 0.2814(2) 0.5174(2) 0.26852(18) 0.0362(6) Uani 1 1 d . . . . .
H16 H 0.2106 0.5239 0.2977 0.043 Uiso 1 1 calc R U . . .
C29 C 0.12173(18) 0.79333(19) 0.18827(16) 0.0250(5) Uani 1 1 d . . . . .
C34 C 0.0515(2) 0.8981(2) 0.19065(18) 0.0300(5) Uani 1 1 d . . . . .
H34 H 0.0538 0.9350 0.2382 0.036 Uiso 1 1 calc R U . . .
C30 C 0.1178(2) 0.7406(2) 0.11809(17) 0.0319(5) Uani 1 1 d . . . . .
H30 H 0.1647 0.6693 0.1158 0.038 Uiso 1 1 calc R U . . .
C31 C 0.0452(2) 0.7919(3) 0.05099(18) 0.0405(7) Uani 1 1 d . . . . .
H31 H 0.0433 0.7558 0.0027 0.049 Uiso 1 1 calc R U . . .
C33 C -0.0216(2) 0.9487(2) 0.1243(2) 0.0386(7) Uani 1 1 d . . . . .
H33 H -0.0696 1.0196 0.1267 0.046 Uiso 1 1 calc R U . . .
C32 C -0.0241(2) 0.8954(3) 0.05486(19) 0.0417(7) Uani 1 1 d . . . . .
H32 H -0.0738 0.9300 0.0092 0.050 Uiso 1 1 calc R U . . .
C35 C 0.3278(2) 1.0384(2) 0.16379(15) 0.0263(5) Uani 1 1 d . . . . .
C41 C 0.5395(2) 0.8732(2) 0.19985(17) 0.0306(5) Uani 1 1 d . . . . .
C39 C 0.1602(2) 1.1917(2) 0.13335(18) 0.0384(6) Uani 1 1 d . . . . .
H39 H 0.0793 1.2245 0.1324 0.046 Uiso 1 1 calc R U . . .
C36 C 0.3961(2) 1.0966(2) 0.13816(17) 0.0330(6) Uani 1 1 d . . . . .
H36 H 0.4770 1.0645 0.1396 0.040 Uiso 1 1 calc R U . . .
C40 C 0.2088(2) 1.0875(2) 0.16037(17) 0.0327(6) Uani 1 1 d . . . . .
H40 H 0.1610 1.0487 0.1768 0.039 Uiso 1 1 calc R U . . .
C42 C 0.5848(2) 0.8756(2) 0.27821(19) 0.0399(7) Uani 1 1 d . . . . .
H42 H 0.5375 0.8847 0.3291 0.048 Uiso 1 1 calc R U . . .
C46 C 0.6103(2) 0.8567(2) 0.12611(19) 0.0383(6) Uani 1 1 d . . . . .
H46 H 0.5812 0.8528 0.0725 0.046 Uiso 1 1 calc R U . . .
C37 C 0.3466(3) 1.2014(2) 0.1105(2) 0.0422(7) Uani 1 1 d . . . . .
H37 H 0.3937 1.2405 0.0936 0.051 Uiso 1 1 calc R U . . .
C44 C 0.7676(3) 0.8501(3) 0.2076(3) 0.0551(9) Uani 1 1 d . . . . .
H44 H 0.8455 0.8429 0.2101 0.066 Uiso 1 1 calc R U . . .
C38 C 0.2291(3) 1.2486(2) 0.1076(2) 0.0431(7) Uani 1 1 d . . . . .
H38 H 0.1955 1.3199 0.0879 0.052 Uiso 1 1 calc R U . . .
C45 C 0.7250(2) 0.8461(3) 0.1317(2) 0.0499(8) Uani 1 1 d . . . . .
H45 H 0.7733 0.8359 0.0813 0.060 Uiso 1 1 calc R U . . .
C43 C 0.6987(3) 0.8646(3) 0.2823(2) 0.0518(9) Uani 1 1 d . . . . .
H43 H 0.7294 0.8671 0.3356 0.062 Uiso 1 1 calc R U . . .
P3 P 0.83319(7) 0.24510(7) 0.25747(5) 0.0462(2) Uani 1 1 d . . . . .
F5 F 0.92795(18) 0.2954(2) 0.26202(14) 0.0683(6) Uani 1 1 d . . . . .
F6 F 0.73592(19) 0.19569(19) 0.25554(16) 0.0703(7) Uani 1 1 d . . . . .
F1 F 0.8052(3) 0.2563(3) 0.35540(16) 0.0964(10) Uani 1 1 d . . . . .
F2 F 0.9247(2) 0.1312(2) 0.27856(19) 0.0879(8) Uani 1 1 d . . . . .
F3 F 0.8667(2) 0.2266(3) 0.15924(15) 0.0931(9) Uani 1 1 d . . . . .
F4 F 0.7433(2) 0.3528(2) 0.2278(2) 0.0987(11) Uani 1 1 d . . . . .
H1 H 0.326(3) 0.801(3) 0.567(2) 0.038(10) Uiso 1 1 d . . . . .

loop_
_atom_site_aniso_label
_atom_site_aniso_U_11
_atom_site_aniso_U_22
_atom_site_aniso_U_33
_atom_site_aniso_U_23
_atom_site_aniso_U_13
_atom_site_aniso_U_12
Cu1 0.01818(15) 0.02881(17) 0.02013(16) -0.00169(11) -0.00125(10) -0.00433(12)
P1 0.0173(3) 0.0227(3) 0.0236(3) -0.0024(2) -0.0011(2) -0.0018(2)
P2 0.0176(3) 0.0345(3) 0.0196(3) -0.0009(2) -0.0015(2) -0.0085(2)
N3 0.0231(9) 0.0269(10) 0.0243(10) -0.0030(8) -0.0009(7) -0.0080(8)
N1 0.0226(9) 0.0338(11) 0.0292(11) -0.0027(9) -0.0072(8) -0.0037(8)
N2 0.0392(13) 0.0416(13) 0.0195(12) 0.0023(10) -0.0057(9) -0.0040(10)
C27 0.0558(18) 0.0303(13) 0.0294(14) -0.0004(11) 0.0057(12) -0.0080(13)
C6 0.0263(11) 0.0305(12) 0.0258(12) -0.0034(9) 0.0001(9) -0.0113(10)
C10 0.0319(13) 0.0299(13) 0.0292(13) -0.0032(10) -0.0030(10) -0.0080(11)
C9 0.0332(13) 0.0286(13) 0.0443(16) -0.0073(11) 0.0006(11) -0.0045(11)
C8 0.0421(15) 0.0328(14) 0.0369(15) -0.0108(11) 0.0093(12) -0.0101(12)
C7 0.0414(14) 0.0411(15) 0.0246(13) -0.0068(11) 0.0013(11) -0.0126(12)
C1 0.0341(13) 0.0330(13) 0.0299(13) -0.0027(10) -0.0098(10) -0.0050(11)
C2 0.074(2) 0.0485(18) 0.0327(16) -0.0031(14) -0.0238(15) 0.0059(17)
C5 0.0290(13) 0.0469(16) 0.0339(14) -0.0100(12) -0.0104(11) 0.0045(12)
C4 0.060(2) 0.054(2) 0.053(2) -0.0167(17) -0.0229(17) 0.0244(18)
C3 0.082(3) 0.058(2) 0.048(2) -0.0065(17) -0.0351(19) 0.029(2)
O1 0.0242(8) 0.0344(9) 0.0251(9) -0.0032(7) -0.0010(6) -0.0035(7)
C23 0.0240(11) 0.0207(11) 0.0315(13) -0.0040(9) 0.0047(9) -0.0033(9)
C18 0.0160(10) 0.0431(14) 0.0203(11) -0.0047(10) 0.0016(8) -0.0088(10)
C17 0.0179(10) 0.0408(14) 0.0229(12) -0.0041(10) 0.0017(8) -0.0042(10)
C11 0.0248(11) 0.0239(11) 0.0266(12) -0.0049(9) -0.0022(9) 0.0009(9)
C19 0.0250(11) 0.0457(15) 0.0248(12) -0.0012(11) -0.0034(9) -0.0065(11)
C20 0.0272(12) 0.0624(19) 0.0220(12) -0.0041(12) -0.0039(10) -0.0072(12)
C21 0.0288(12) 0.0592(19) 0.0251(13) -0.0150(12) -0.0002(10) -0.0082(12)
C13 0.0355(14) 0.0407(16) 0.0418(17) -0.0084(13) 0.0100(12) 0.0016(13)
C28 0.0361(13) 0.0254(12) 0.0311(13) -0.0044(10) 0.0000(10) -0.0068(10)
C22 0.0297(12) 0.0437(15) 0.0305(14) -0.0129(11) 0.0059(10) -0.0064(11)
C15 0.0532(18) 0.0271(13) 0.0462(17) -0.0072(12) 0.0061(14) -0.0047(13)
C12 0.0279(12) 0.0330(13) 0.0263(12) -0.0046(10) -0.0018(9) -0.0007(10)
C14 0.0508(18) 0.0306(14) 0.0516(19) -0.0099(13) 0.0089(14) 0.0035(13)
C24 0.0306(13) 0.0377(14) 0.0378(15) -0.0002(11) -0.0005(11) -0.0103(11)
C25 0.0399(16) 0.0456(17) 0.058(2) 0.0017(14) 0.0048(14) -0.0199(14)
C26 0.0540(18) 0.0379(15) 0.0464(18) 0.0013(13) 0.0182(14) -0.0174(14)
C16 0.0353(13) 0.0289(13) 0.0374(15) -0.0020(11) 0.0008(11) -0.0039(11)
C29 0.0160(10) 0.0295(12) 0.0276(12) 0.0039(9) -0.0017(8) -0.0074(9)
C34 0.0212(11) 0.0297(12) 0.0388(14) 0.0037(10) -0.0030(10) -0.0102(10)
C30 0.0262(12) 0.0385(14) 0.0284(13) -0.0022(10) -0.0025(9) -0.0083(11)
C31 0.0335(13) 0.0617(19) 0.0283(14) 0.0026(13) -0.0063(11) -0.0202(13)
C33 0.0213(11) 0.0359(14) 0.0547(18) 0.0155(13) -0.0101(11) -0.0091(11)
C32 0.0273(13) 0.0586(18) 0.0381(15) 0.0210(13) -0.0121(11) -0.0186(13)
C35 0.0242(11) 0.0339(12) 0.0210(11) -0.0027(9) 0.0001(9) -0.0106(10)
C41 0.0203(11) 0.0412(14) 0.0299(13) 0.0035(10) -0.0029(9) -0.0118(10)
C39 0.0317(13) 0.0406(15) 0.0353(15) 0.0001(12) 0.0001(11) -0.0052(12)
C36 0.0287(12) 0.0421(14) 0.0299(13) 0.0000(11) 0.0001(10) -0.0155(11)
C40 0.0269(12) 0.0412(14) 0.0287(13) 0.0004(11) 0.0018(10) -0.0121(11)
C42 0.0349(14) 0.0564(18) 0.0339(15) 0.0069(13) -0.0108(11) -0.0241(13)
C46 0.0204(11) 0.0532(17) 0.0361(15) 0.0060(12) -0.0011(10) -0.0095(11)
C37 0.0460(16) 0.0433(16) 0.0415(16) 0.0013(13) 0.0042(13) -0.0234(14)
C44 0.0244(13) 0.067(2) 0.074(2) 0.0226(18) -0.0131(14) -0.0223(14)
C38 0.0472(16) 0.0346(14) 0.0420(16) 0.0025(12) 0.0002(13) -0.0098(13)
C45 0.0197(12) 0.064(2) 0.057(2) 0.0180(16) 0.0022(12) -0.0100(13)
C43 0.0402(16) 0.073(2) 0.0514(19) 0.0201(16) -0.0236(14) -0.0334(16)
P3 0.0319(4) 0.0632(5) 0.0358(4) 0.0113(4) -0.0027(3) -0.0116(4)
F5 0.0470(11) 0.1102(19) 0.0534(12) -0.0039(12) 0.0011(9) -0.0362(12)
F6 0.0566(12) 0.0783(15) 0.0790(16) 0.0315(12) -0.0208(11) -0.0343(12)
F1 0.123(2) 0.148(3) 0.0449(13) -0.0256(15) 0.0320(14) -0.083(2)
F2 0.0624(15) 0.0843(18) 0.0887(19) -0.0008(14) -0.0198(13) 0.0086(13)
F3 0.0777(17) 0.167(3) 0.0428(13) 0.0013(15) -0.0064(11) -0.0563(19)
F4 0.0429(12) 0.0606(14) 0.176(3) 0.0378(17) -0.0138(15) -0.0087(11)

loop_
_atom_type_symbol
_atom_type_description
_atom_type_scat_dispersion_real
_atom_type_scat_dispersion_imag
_atom_type_scat_source
C C 0.0033 0.0016 'International Tables Vol C Tables 4.2.6.8 and 6.1.1.4'
H H 0.0000 0.0000 'International Tables Vol C Tables 4.2.6.8 and 6.1.1.4'
N N 0.0061 0.0033 'International Tables Vol C Tables 4.2.6.8 and 6.1.1.4'
O O 0.0106 0.0060 'International Tables Vol C Tables 4.2.6.8 and 6.1.1.4'
F F 0.0171 0.0103 'International Tables Vol C Tables 4.2.6.8 and 6.1.1.4'
P P 0.1023 0.0942 'International Tables Vol C Tables 4.2.6.8 and 6.1.1.4'
Cu Cu 0.3201 1.2651 'International Tables Vol C Tables 4.2.6.8 and 6.1.1.4'

loop_
_geom_angle_atom_site_label_1
_geom_angle_atom_site_label_2
_geom_angle_atom_site_label_3
_geom_angle
_geom_angle_site_symmetry_1
_geom_angle_site_symmetry_3
_geom_angle_publ_flag
N3 Cu1 N1 91.59(8) . . ?
N3 Cu1 P2 119.19(6) . . ?
N1 Cu1 P2 113.96(6) . . ?
N3 Cu1 P1 112.78(6) . . ?
N1 Cu1 P1 106.77(7) . . ?
P2 Cu1 P1 110.66(2) . . ?
C29 P1 C23 102.29(11) . . ?
C29 P1 C11 104.37(11) . . ?
C23 P1 C11 101.07(11) . . ?
C29 P1 Cu1 114.37(8) . . ?
C23 P1 Cu1 119.09(9) . . ?
C11 P1 Cu1 113.69(8) . . ?
C41 P2 C18 102.85(11) . . ?
C41 P2 C35 102.34(12) . . ?
C18 P2 C35 101.19(11) . . ?
C41 P2 Cu1 113.87(8) . . ?
C18 P2 Cu1 113.48(8) . . ?
C35 P2 Cu1 120.81(8) . . ?
C6 N3 C10 117.1(2) . . ?
C6 N3 Cu1 124.20(16) . . ?
C10 N3 Cu1 118.70(17) . . ?
C1 N1 C5 117.6(2) . . ?
C1 N1 Cu1 122.17(17) . . ?
C5 N1 Cu1 118.65(18) . . ?
C1 N2 C6 134.8(2) . . ?
C1 N2 H1 114(3) . . ?
C6 N2 H1 111(3) . . ?
C26 C27 C28 119.6(3) . . ?
C26 C27 H27 120.2 . . ?
C28 C27 H27 120.2 . . ?
N3 C6 N2 121.2(2) . . ?
N3 C6 C7 122.4(2) . . ?
N2 C6 C7 116.4(2) . . ?
N3 C10 C9 124.3(2) . . ?
N3 C10 H10 117.9 . . ?
C9 C10 H10 117.9 . . ?
C10 C9 C8 118.4(3) . . ?
C10 C9 H9 120.8 . . ?
C8 C9 H9 120.8 . . ?
C7 C8 C9 118.9(2) . . ?
C7 C8 H8 120.5 . . ?
C9 C8 H8 120.5 . . ?
C8 C7 C6 118.9(3) . . ?
C8 C7 H7 120.6 . . ?
C6 C7 H7 120.6 . . ?
N1 C1 N2 121.5(2) . . ?
N1 C1 C2 122.3(3) . . ?
N2 C1 C2 116.2(3) . . ?
C3 C2 C1 118.2(3) . . ?
C3 C2 H2 120.9 . . ?
C1 C2 H2 120.9 . . ?
N1 C5 C4 123.4(3) . . ?
N1 C5 H5 118.3 . . ?
C4 C5 H5 118.3 . . ?
C3 C4 C5 118.1(3) . . ?
C3 C4 H4 120.9 . . ?
C5 C4 H4 120.9 . . ?
C2 C3 C4 120.3(3) . . ?
C2 C3 H3 119.9 . . ?
C4 C3 H3 119.9 . . ?
C12 O1 C17 117.4(2) . . ?
C28 C23 C24 118.3(2) . . ?
C28 C23 P1 118.7(2) . . ?
C24 C23 P1 122.9(2) . . ?
C17 C18 C19 117.8(2) . . ?
C17 C18 P2 118.67(18) . . ?
C19 C18 P2 123.5(2) . . ?
C22 C17 O1 121.6(2) . . ?
C22 C17 C18 122.3(2) . . ?
O1 C17 C18 116.0(2) . . ?
C12 C11 C16 117.6(2) . . ?
C12 C11 P1 120.0(2) . . ?
C16 C11 P1 122.2(2) . . ?
C20 C19 C18 120.7(3) . . ?
C20 C19 H19 119.6 . . ?
C18 C19 H19 119.6 . . ?
C21 C20 C19 119.6(3) . . ?
C21 C20 H20 120.2 . . ?
C19 C20 H20 120.2 . . ?
C22 C21 C20 120.5(3) . . ?
C22 C21 H21 119.8 . . ?
C20 C21 H21 119.8 . . ?
C14 C13 C12 119.9(3) . . ?
C14 C13 H13 120.1 . . ?
C12 C13 H13 120.1 . . ?
C27 C28 C23 121.2(3) . . ?
C27 C28 H28 119.4 . . ?
C23 C28 H28 119.4 . . ?
C17 C22 C21 119.0(3) . . ?
C17 C22 H22 120.5 . . ?
C21 C22 H22 120.5 . . ?
C14 C15 C16 119.7(3) . . ?
C14 C15 H15 120.1 . . ?
C16 C15 H15 120.1 . . ?
C13 C12 O1 118.9(2) . . ?
C13 C12 C11 121.6(3) . . ?
O1 C12 C11 119.4(2) . . ?
C13 C14 C15 120.0(3) . . ?
C13 C14 H14 120.0 . . ?
C15 C14 H14 120.0 . . ?
C25 C24 C23 120.6(3) . . ?
C25 C24 H24 119.7 . . ?
C23 C24 H24 119.7 . . ?
C24 C25 C26 120.2(3) . . ?
C24 C25 H25 119.9 . . ?
C26 C25 H25 119.9 . . ?
C27 C26 C25 120.1(3) . . ?
C27 C26 H26 119.9 . . ?
C25 C26 H26 119.9 . . ?
C11 C16 C15 121.1(3) . . ?
C11 C16 H16 119.5 . . ?
C15 C16 H16 119.5 . . ?
C30 C29 C34 119.0(2) . . ?
C30 C29 P1 124.01(19) . . ?
C34 C29 P1 117.0(2) . . ?
C33 C34 C29 120.7(3) . . ?
C33 C34 H34 119.6 . . ?
C29 C34 H34 119.6 . . ?
C29 C30 C31 120.2(3) . . ?
C29 C30 H30 119.9 . . ?
C31 C30 H30 119.9 . . ?
C32 C31 C30 119.9(3) . . ?
C32 C31 H31 120.1 . . ?
C30 C31 H31 120.1 . . ?
C32 C33 C34 119.6(3) . . ?
C32 C33 H33 120.2 . . ?
C34 C33 H33 120.2 . . ?
C33 C32 C31 120.6(2) . . ?
C33 C32 H32 119.7 . . ?
C31 C32 H32 119.7 . . ?
C36 C35 C40 118.6(2) . . ?
C36 C35 P2 123.18(19) . . ?
C40 C35 P2 118.17(19) . . ?
C46 C41 C42 119.4(2) . . ?
C46 C41 P2 122.3(2) . . ?
C42 C41 P2 118.2(2) . . ?
C40 C39 C38 120.2(3) . . ?
C40 C39 H39 119.9 . . ?
C38 C39 H39 119.9 . . ?
C37 C36 C35 120.5(2) . . ?
C37 C36 H36 119.7 . . ?
C35 C36 H36 119.7 . . ?
C39 C40 C35 120.6(3) . . ?
C39 C40 H40 119.7 . . ?
C35 C40 H40 119.7 . . ?
C43 C42 C41 120.3(3) . . ?
C43 C42 H42 119.9 . . ?
C41 C42 H42 119.9 . . ?
C41 C46 C45 119.4(3) . . ?
C41 C46 H46 120.3 . . ?
C45 C46 H46 120.3 . . ?
C38 C37 C36 120.2(3) . . ?
C38 C37 H37 119.9 . . ?
C36 C37 H37 119.9 . . ?
C45 C44 C43 120.7(3) . . ?
C45 C44 H44 119.7 . . ?
C43 C44 H44 119.7 . . ?
C37 C38 C39 119.9(3) . . ?
C37 C38 H38 120.1 . . ?
C39 C38 H38 120.1 . . ?
C44 C45 C46 120.8(3) . . ?
C44 C45 H45 119.6 . . ?
C46 C45 H45 119.6 . . ?
C42 C43 C44 119.5(3) . . ?
C42 C43 H43 120.3 . . ?
C44 C43 H43 120.3 . . ?
F4 P3 F1 95.4(2) . . ?
F4 P3 F3 88.10(19) . . ?
F1 P3 F3 176.5(2) . . ?
F4 P3 F5 90.91(14) . . ?
F1 P3 F5 90.00(14) . . ?
F3 P3 F5 90.38(14) . . ?
F4 P3 F2 174.25(19) . . ?
F1 P3 F2 89.93(17) . . ?
F3 P3 F2 86.58(17) . . ?
F5 P3 F2 91.31(15) . . ?
F4 P3 F6 88.74(13) . . ?
F1 P3 F6 88.38(15) . . ?
F3 P3 F6 91.26(15) . . ?
F5 P3 F6 178.31(14) . . ?
F2 P3 F6 89.18(15) . . ?

loop_
_geom_bond_atom_site_label_1
_geom_bond_atom_site_label_2
_geom_bond_distance
_geom_bond_site_symmetry_2
_geom_bond_publ_flag
Cu1 N3 2.050(2) . ?
Cu1 N1 2.089(2) . ?
Cu1 P2 2.2690(7) . ?
Cu1 P1 2.2867(7) . ?
P1 C29 1.824(2) . ?
P1 C23 1.828(2) . ?
P1 C11 1.841(2) . ?
P2 C41 1.827(2) . ?
P2 C18 1.828(2) . ?
P2 C35 1.834(3) . ?
N3 C6 1.333(3) . ?
N3 C10 1.355(3) . ?
N1 C1 1.327(3) . ?
N1 C5 1.353(3) . ?
N2 C1 1.374(4) . ?
N2 C6 1.377(3) . ?
N2 H1 0.69(4) . ?
C27 C26 1.379(5) . ?
C27 C28 1.388(4) . ?
C27 H27 0.9500 . ?
C6 C7 1.410(4) . ?
C10 C9 1.367(4) . ?
C10 H10 0.9500 . ?
C9 C8 1.384(4) . ?
C9 H9 0.9500 . ?
C8 C7 1.381(4) . ?
C8 H8 0.9500 . ?
C7 H7 0.9500 . ?
C1 C2 1.409(4) . ?
C2 C3 1.367(5) . ?
C2 H2 0.9500 . ?
C5 C4 1.373(4) . ?
C5 H5 0.9500 . ?
C4 C3 1.371(6) . ?
C4 H4 0.9500 . ?
C3 H3 0.9500 . ?
O1 C12 1.389(3) . ?
O1 C17 1.393(3) . ?
C23 C28 1.395(4) . ?
C23 C24 1.397(4) . ?
C18 C17 1.394(4) . ?
C18 C19 1.399(3) . ?
C17 C22 1.382(4) . ?
C11 C12 1.393(4) . ?
C11 C16 1.393(4) . ?
C19 C20 1.397(4) . ?
C19 H19 0.9500 . ?
C20 C21 1.392(5) . ?
C20 H20 0.9500 . ?
C21 C22 1.388(4) . ?
C21 H21 0.9500 . ?
C13 C14 1.373(5) . ?
C13 C12 1.389(4) . ?
C13 H13 0.9500 . ?
C28 H28 0.9500 . ?
C22 H22 0.9500 . ?
C15 C14 1.388(5) . ?
C15 C16 1.396(4) . ?
C15 H15 0.9500 . ?
C14 H14 0.9500 . ?
C24 C25 1.383(4) . ?
C24 H24 0.9500 . ?
C25 C26 1.390(5) . ?
C25 H25 0.9500 . ?
C26 H26 0.9500 . ?
C16 H16 0.9500 . ?
C29 C30 1.389(4) . ?
C29 C34 1.400(3) . ?
C34 C33 1.388(4) . ?
C34 H34 0.9500 . ?
C30 C31 1.395(4) . ?
C30 H30 0.9500 . ?
C31 C32 1.386(5) . ?
C31 H31 0.9500 . ?
C33 C32 1.378(5) . ?
C33 H33 0.9500 . ?
C32 H32 0.9500 . ?
C35 C36 1.394(4) . ?
C35 C40 1.401(3) . ?
C41 C46 1.392(4) . ?
C41 C42 1.392(4) . ?
C39 C40 1.383(4) . ?
C39 C38 1.388(4) . ?
C39 H39 0.9500 . ?
C36 C37 1.392(4) . ?
C36 H36 0.9500 . ?
C40 H40 0.9500 . ?
C42 C43 1.389(4) . ?
C42 H42 0.9500 . ?
C46 C45 1.402(4) . ?
C46 H46 0.9500 . ?
C37 C38 1.381(4) . ?
C37 H37 0.9500 . ?
C44 C45 1.348(5) . ?
C44 C43 1.391(5) . ?
C44 H44 0.9500 . ?
C38 H38 0.9500 . ?
C45 H45 0.9500 . ?
C43 H43 0.9500 . ?
P3 F4 1.557(2) . ?
P3 F1 1.557(2) . ?
P3 F3 1.584(3) . ?
P3 F5 1.593(2) . ?
P3 F2 1.596(3) . ?
P3 F6 1.608(2) . ?

loop_
_platon_squeeze_void_nr
_platon_squeeze_void_average_x
_platon_squeeze_void_average_y
_platon_squeeze_void_average_z
_platon_squeeze_void_volume
_platon_squeeze_void_count_electrons
_platon_squeeze_void_content
1 0.001 0.499 0.001 626 174 ' '
